data_7026959
loop_
_publ_author_name
'Liu, Yang'
'Lin, Zhihua'
'He, Cheng'
'Zhao, Liang'
'Duan, Chunying'

_publ_section_title
;
 A symmetry-controlled and face-driven approach for the assembly of
 cerium-based molecular polyhedra.
;
_journal_issue 46
_journal_name_full 'Dalton transactions (Cambridge, England : 2003)'
_journal_page_first 11122
_journal_page_last 11125
_journal_paper_doi 10.1039/c0dt01086c
_journal_volume 39
_journal_year 2010
_chemical_formula_sum 'C418 H408 Ce8 N64 O77'
_chemical_formula_weight 8681.04
_chemical_name_systematic
;
?
;
_space_group_IT_number 218
_symmetry_cell_setting cubic
_symmetry_space_group_name_Hall 'P -4n 2 3'
_symmetry_space_group_name_H-M 'P -4 3 n'
_atom_sites_solution_hydrogens geom
_atom_sites_solution_primary direct
_atom_sites_solution_secondary difmap
_audit_creation_method SHELXL-97
_cell_angle_alpha 90.00
_cell_angle_beta 90.00
_cell_angle_gamma 90.00
_cell_formula_units_Z 6
_cell_length_a 44.9318(3)
_cell_length_b 44.9318(3)
_cell_length_c 44.9318(3)
_cell_measurement_temperature 180(2)
_cell_volume 90711.3(10)
_computing_cell_refinement 'Bruker SMART'
_computing_data_collection 'Bruker SMART'
_computing_data_reduction 'Bruker SAINT'
_computing_molecular_graphics 'Bruker SHELXTL'
_computing_publication_material 'Bruker SHELXTL'
_computing_structure_refinement 'Bruker SHELXTL'
_computing_structure_solution 'Bruker SHELXTL'
_diffrn_ambient_temperature 180(2)
_diffrn_measured_fraction_theta_full 0.996
_diffrn_measured_fraction_theta_max 0.996
_diffrn_measurement_device_type 'CCD area detector'
_diffrn_measurement_method 'phi and omega scans'
_diffrn_radiation_monochromator graphite
_diffrn_radiation_source 'fine-focus sealed tube'
_diffrn_radiation_type MoK\a
_diffrn_radiation_wavelength 0.71073
_diffrn_reflns_av_R_equivalents 0.1266
_diffrn_reflns_av_sigmaI/netI 0.1641
_diffrn_reflns_limit_h_max 40
_diffrn_reflns_limit_h_min -52
_diffrn_reflns_limit_k_max 23
_diffrn_reflns_limit_k_min -52
_diffrn_reflns_limit_l_max 47
_diffrn_reflns_limit_l_min -53
_diffrn_reflns_number 130565
_diffrn_reflns_theta_full 24.99
_diffrn_reflns_theta_max 24.99
_diffrn_reflns_theta_min 2.03
_exptl_absorpt_coefficient_mu 0.646
_exptl_absorpt_correction_type none
_exptl_crystal_colour black
_exptl_crystal_density_diffrn 0.953
_exptl_crystal_density_method 'not measured'
_exptl_crystal_description block
_exptl_crystal_F_000 26664
_exptl_crystal_size_max 0.35
_exptl_crystal_size_mid 0.30
_exptl_crystal_size_min 0.28
_refine_diff_density_max 0.537
_refine_diff_density_min -0.360
_refine_diff_density_rms 0.086
_refine_ls_abs_structure_details 'Flack H D (1983), Acta Cryst. A39, 876-881'
_refine_ls_abs_structure_Flack -0.012(16)
_refine_ls_extinction_method none
_refine_ls_goodness_of_fit_ref 0.966
_refine_ls_hydrogen_treatment 'riding mode'
_refine_ls_matrix_type full
_refine_ls_number_parameters 1199
_refine_ls_number_reflns 26583
_refine_ls_number_restraints 258
_refine_ls_restrained_S_all 0.972
_refine_ls_R_factor_all 0.2232
_refine_ls_R_factor_gt 0.0789
_refine_ls_shift/su_max 0.008
_refine_ls_shift/su_mean 0.000
_refine_ls_structure_factor_coef Fsqd
_refine_ls_weighting_details 'calc w=1/[\s^2^(Fo^2^)+(0.0600P)^2^+0.0000P] where P=(Fo^2^+2Fc^2^)/3'
_refine_ls_weighting_scheme calc
_refine_ls_wR_factor_gt 0.1669
_refine_ls_wR_factor_ref 0.1927
_reflns_number_gt 8880
_reflns_number_total 26583
_reflns_threshold_expression >2sigma(I)
_cod_data_source_file c0dt01086c.txt
_cod_data_source_block ce
_cod_original_sg_symbol_H-M P-43n
_cod_database_code 7026959

loop_
_symmetry_equiv_pos_as_xyz
'x, y, z'
'-x, -y, z'
'-x, y, -z'
'x, -y, -z'
'z, x, y'
'z, -x, -y'
'-z, -x, y'
'-z, x, -y'
'y, z, x'
'-y, z, -x'
'y, -z, -x'
'-y, -z, x'
'y+1/2, x+1/2, z+1/2'
'-y+1/2, -x+1/2, z+1/2'
'y+1/2, -x+1/2, -z+1/2'
'-y+1/2, x+1/2, -z+1/2'
'x+1/2, z+1/2, y+1/2'
'-x+1/2, z+1/2, -y+1/2'
'-x+1/2, -z+1/2, y+1/2'
'x+1/2, -z+1/2, -y+1/2'
'z+1/2, y+1/2, x+1/2'
'z+1/2, -y+1/2, -x+1/2'
'-z+1/2, y+1/2, -x+1/2'
'-z+1/2, -y+1/2, x+1/2'

loop_
_atom_site_label
_atom_site_type_symbol
_atom_site_fract_x
_atom_site_fract_y
_atom_site_fract_z
_atom_site_U_iso_or_equiv
_atom_site_adp_type
_atom_site_occupancy
_atom_site_symmetry_multiplicity
_atom_site_calc_flag
_atom_site_refinement_flags
_atom_site_disorder_assembly
_atom_site_disorder_group
Ce1 Ce 0.123620(11) 1.149453(12) 0.533905(13) 0.09446(17) Uani 1 1 d . . .
Ce2 Ce 0.130343(13) 0.954401(14) 0.655639(13) 0.1067(2) Uani 1 1 d . . .
O11 O 0.07808(12) 1.15918(12) 0.54868(14) 0.108(2) Uani 1 1 d . . .
N11 N 0.10683(15) 1.11713(16) 0.57850(17) 0.103(3) Uani 1 1 d . . .
O12 O 0.15350(15) 0.93024(14) 0.69194(13) 0.120(2) Uani 1 1 d . . .
N12 N 0.12633(16) 1.09442(15) 0.58526(16) 0.102(2) Uani 1 1 d . . .
H12A H 0.1228 1.0825 0.5998 0.123 Uiso 1 1 calc R . .
O13 O 0.36035(12) 0.92717(15) 0.67188(13) 0.112(2) Uani 1 1 d . . .
N13 N 0.17814(15) 0.97910(16) 0.67090(16) 0.098(2) Uani 1 1 d . . .
N14 N 0.19063(16) 0.99607(16) 0.64890(17) 0.106(3) Uani 1 1 d . . .
H14A H 0.2091 1.0011 0.6491 0.127 Uiso 1 1 calc R . .
O15 O 0.15541(12) 1.10873(12) 0.54927(13) 0.0964(19) Uani 1 1 d . . .
N15 N 0.31945(15) 0.96834(19) 0.66057(15) 0.110(3) Uani 1 1 d . . .
O16 O 0.14716(13) 0.99562(12) 0.62819(13) 0.105(2) Uani 1 1 d . . .
N16 N 0.30584(15) 0.99144(17) 0.64515(16) 0.105(3) Uani 1 1 d . . .
H16A H 0.2868 0.9936 0.6459 0.125 Uiso 1 1 calc R . .
O17 O 0.34946(12) 1.00816(12) 0.63206(11) 0.0969(19) Uani 1 1 d . . .
O18 O 0.33008(11) 1.12082(12) 0.56111(12) 0.0881(18) Uani 1 1 d . . .
N18 N 0.35086(17) 1.11443(16) 0.60562(17) 0.110(3) Uani 1 1 d . . .
H18A H 0.3513 1.1044 0.6219 0.132 Uiso 1 1 calc R . .
C100 C 0.24796(16) 1.04369(17) 0.55524(18) 0.085(3) Uani 1 1 d . . .
H10A H 0.2497 1.0242 0.5461 0.102 Uiso 1 1 calc R . .
H10B H 0.2484 1.0584 0.5394 0.102 Uiso 1 1 calc R . .
C101 C 0.08504(17) 1.1186(2) 0.5956(2) 0.100(3) Uani 1 1 d . . .
H10C H 0.0848 1.1062 0.6121 0.120 Uiso 1 1 calc R . .
C102 C 0.1908(2) 0.9786(2) 0.6953(2) 0.109(4) Uani 1 1 d . . .
H10D H 0.2077 0.9904 0.6969 0.130 Uiso 1 1 calc R . .
C103 C 0.3017(2) 0.9527(2) 0.6777(2) 0.110(4) Uani 1 1 d . . .
H10E H 0.2823 0.9594 0.6799 0.132 Uiso 1 1 calc R . .
C111 C 0.06038(17) 1.13834(17) 0.59138(18) 0.099(3) Uani 1 1 d D . .
C112 C 0.05766(15) 1.15711(18) 0.56788(18) 0.100(3) Uani 1 1 d D . .
C113 C 0.03327(16) 1.1755(2) 0.5623(2) 0.149(5) Uani 1 1 d D . .
H11A H 0.0324 1.1881 0.5460 0.179 Uiso 1 1 calc R . .
C114 C 0.01072(19) 1.1736(2) 0.58258(18) 0.128(4) Uani 1 1 d D . .
H11B H -0.0065 1.1847 0.5792 0.153 Uiso 1 1 calc R . .
C115 C 0.01216(16) 1.15598(19) 0.60821(19) 0.117(4) Uani 1 1 d D . .
C116 C 0.03698(18) 1.13774(18) 0.61121(17) 0.113(4) Uani 1 1 d D . .
C117 C 0.03894(19) 1.1221(2) 0.63777(19) 0.166(5) Uani 1 1 d D . .
H11C H 0.0565 1.1119 0.6419 0.200 Uiso 1 1 calc R . .
C118 C 0.01629(18) 1.1208(2) 0.6582(2) 0.157(5) Uani 1 1 d D . .
H11D H 0.0170 1.1081 0.6745 0.188 Uiso 1 1 calc R . .
C119 C -0.0081(2) 1.1396(2) 0.65312(19) 0.150(5) Uani 1 1 d D . .
H11E H -0.0227 1.1404 0.6678 0.180 Uiso 1 1 calc R . .
C120 C -0.0122(2) 1.1571(2) 0.6281(2) 0.136(4) Uani 1 1 d D . .
H12B H -0.0291 1.1685 0.6248 0.164 Uiso 1 1 calc R . .
C121 C 0.18325(19) 0.96259(19) 0.7204(2) 0.115(4) Uani 1 1 d D . .
C122 C 0.1640(2) 0.93896(19) 0.71716(17) 0.119(4) Uani 1 1 d D . .
C123 C 0.1546(2) 0.9205(2) 0.74038(16) 0.163(5) Uani 1 1 d D . .
H12C H 0.1421 0.9043 0.7375 0.196 Uiso 1 1 calc R . .
C124 C 0.1658(2) 0.9285(2) 0.76807(19) 0.176(6) Uani 1 1 d D . .
H12D H 0.1610 0.9163 0.7841 0.211 Uiso 1 1 calc R . .
C125 C 0.1833(2) 0.9531(2) 0.77392(17) 0.140(5) Uani 1 1 d D . .
C126 C 0.19098(19) 0.96931(19) 0.74904(17) 0.137(4) Uani 1 1 d D . .
C127 C 0.2080(2) 0.9941(2) 0.75548(18) 0.196(7) Uani 1 1 d D . .
H12E H 0.2133 1.0065 0.7397 0.235 Uiso 1 1 calc R . .
C128 C 0.2180(3) 1.0021(3) 0.7839(2) 0.243(8) Uani 1 1 d D . .
H12F H 0.2313 1.0175 0.7875 0.291 Uiso 1 1 calc R . .
C129 C 0.2057(3) 0.9842(2) 0.8060(2) 0.225(8) Uani 1 1 d D . .
H12G H 0.2073 0.9911 0.8255 0.270 Uiso 1 1 calc R . .
C130 C 0.1913(3) 0.9572(3) 0.8021(3) 0.226(8) Uani 1 1 d D . .
H13A H 0.1878 0.9436 0.8173 0.271 Uiso 1 1 calc R . .
C131 C 0.30998(16) 0.9265(2) 0.6929(2) 0.105(3) Uani 1 1 d D . .
C132 C 0.33856(18) 0.91492(17) 0.68778(19) 0.110(4) Uani 1 1 d D . .
C133 C 0.34492(18) 0.88721(17) 0.7005(2) 0.122(4) Uani 1 1 d D . .
H13B H 0.3639 0.8794 0.6981 0.146 Uiso 1 1 calc R . .
C134 C 0.32438(17) 0.8710(2) 0.7163(2) 0.148(5) Uani 1 1 d D . .
H13C H 0.3283 0.8518 0.7230 0.177 Uiso 1 1 calc R . .
C135 C 0.29731(18) 0.88523(18) 0.7217(2) 0.131(4) Uani 1 1 d D . .
C136 C 0.28973(16) 0.91222(19) 0.7086(2) 0.114(4) Uani 1 1 d D . .
C137 C 0.26162(17) 0.9230(2) 0.71457(19) 0.124(4) Uani 1 1 d D . .
H13D H 0.2558 0.9409 0.7060 0.148 Uiso 1 1 calc R . .
C138 C 0.24189(19) 0.90809(19) 0.7327(2) 0.153(5) Uani 1 1 d D . .
H13E H 0.2236 0.9163 0.7378 0.183 Uiso 1 1 calc R . .
C139 C 0.2507(2) 0.87996(18) 0.7432(2) 0.166(5) Uani 1 1 d D . .
H13F H 0.2379 0.8695 0.7557 0.199 Uiso 1 1 calc R . .
C140 C 0.2779(2) 0.8673(3) 0.7356(3) 0.204(7) Uani 1 1 d D . .
H14B H 0.2823 0.8475 0.7400 0.245 Uiso 1 1 calc R . .
C151 C 0.1702(2) 1.06771(19) 0.5768(2) 0.096(3) Uani 1 1 d . . .
C152 C 0.1633(2) 1.04634(18) 0.5972(2) 0.096(3) Uani 1 1 d . . .
H15B H 0.1446 1.0460 0.6059 0.116 Uiso 1 1 calc R . .
C153 C 0.1839(2) 1.0255(2) 0.6049(2) 0.097(3) Uani 1 1 d . . .
C154 C 0.21142(19) 1.0253(2) 0.59169(19) 0.094(3) Uani 1 1 d . . .
H15C H 0.2254 1.0110 0.5971 0.113 Uiso 1 1 calc R . .
C155 C 0.21839(19) 1.04564(18) 0.5709(2) 0.081(3) Uani 1 1 d . . .
C156 C 0.19941(18) 1.0679(2) 0.5641(2) 0.090(3) Uani 1 1 d . . .
H15D H 0.2052 1.0832 0.5514 0.108 Uiso 1 1 calc R . .
C157 C 0.1501(2) 1.0914(2) 0.5692(2) 0.097(3) Uani 1 1 d . . .
C158 C 0.1728(2) 1.0039(2) 0.6281(2) 0.097(3) Uani 1 1 d . . .
C161 C 0.30957(18) 1.0323(2) 0.6104(2) 0.091(3) Uani 1 1 d . . .
C162 C 0.32503(19) 1.0580(2) 0.60809(18) 0.088(3) Uani 1 1 d . . .
H16B H 0.3419 1.0609 0.6197 0.105 Uiso 1 1 calc R . .
C163 C 0.31598(19) 1.0798(2) 0.58874(19) 0.084(3) Uani 1 1 d . . .
C164 C 0.29011(18) 1.0739(2) 0.57245(18) 0.085(3) Uani 1 1 d . . .
H16C H 0.2835 1.0883 0.5591 0.102 Uiso 1 1 calc R . .
C165 C 0.27412(18) 1.04847(19) 0.57484(18) 0.081(3) Uani 1 1 d . . .
C166 C 0.28340(19) 1.0268(2) 0.59425(19) 0.095(3) Uani 1 1 d . . .
H16D H 0.2728 1.0092 0.5966 0.114 Uiso 1 1 calc R . .
C167 C 0.32178(19) 1.0095(2) 0.6298(2) 0.085(3) Uani 1 1 d . . .
C168 C 0.3320(2) 1.1060(2) 0.5837(2) 0.087(3) Uani 1 1 d . . .
O14 O 0.40841(15) 1.17214(14) 0.57146(16) 0.129(3) Uani 1 1 d . . .
N17 N 0.36927(16) 1.13863(16) 0.60248(17) 0.103(3) Uani 1 1 d . . .
C104 C 0.38411(19) 1.1473(2) 0.6245(2) 0.118(4) Uani 1 1 d . . .
H10F H 0.3688 1.1538 0.6380 0.142 Uiso 1 1 d R A .
C141 C 0.4021(3) 1.1664(3) 0.62808(18) 0.094(5) Uiso 0.580(6) 1 d PD A 1
C142 C 0.4138(3) 1.1808(2) 0.6032(2) 0.097(5) Uiso 0.580(6) 1 d PD A 1
C143 C 0.4324(3) 1.2059(2) 0.6015(2) 0.090(5) Uiso 0.580(6) 1 d PD A 1
H14C H 0.4411 1.2132 0.5841 0.108 Uiso 0.580(6) 1 calc PR A 1
C144 C 0.4358(3) 1.2180(3) 0.62930(19) 0.124(6) Uiso 0.580(6) 1 d PD A 1
H14D H 0.4423 1.2377 0.6299 0.148 Uiso 0.580(6) 1 calc PR A 1
C145 C 0.4306(3) 1.2045(2) 0.65668(18) 0.138(7) Uiso 0.580(6) 1 d PD A 1
C146 C 0.4125(3) 1.1796(3) 0.65425(17) 0.118(6) Uiso 0.580(6) 1 d PD A 1
C147 C 0.4043(3) 1.1679(3) 0.68173(19) 0.113(6) Uiso 0.580(6) 1 d PD A 1
H14E H 0.3907 1.1523 0.6818 0.136 Uiso 0.580(6) 1 calc PR A 1
C148 C 0.4148(3) 1.1779(3) 0.7089(2) 0.153(8) Uiso 0.580(6) 1 d PD A 1
H14F H 0.4106 1.1681 0.7267 0.184 Uiso 0.580(6) 1 calc PR A 1
C149 C 0.4322(3) 1.2033(3) 0.7079(2) 0.131(7) Uiso 0.580(6) 1 d PD A 1
H14G H 0.4386 1.2110 0.7260 0.158 Uiso 0.580(6) 1 calc PR A 1
C150 C 0.4407(3) 1.2182(3) 0.6828(2) 0.129(7) Uiso 0.580(6) 1 d PD A 1
H15E H 0.4519 1.2356 0.6830 0.155 Uiso 0.580(6) 1 calc PR A 1
C41' C 0.4017(3) 1.1773(3) 0.61890(19) 0.056(5) Uiso 0.420(6) 1 d PD A 2
C42' C 0.4117(3) 1.1895(3) 0.5921(2) 0.076(6) Uiso 0.420(6) 1 d PD A 2
C43' C 0.4320(4) 1.2127(4) 0.5893(2) 0.122(9) Uiso 0.420(6) 1 d PD A 2
H43A H 0.4383 1.2199 0.5709 0.146 Uiso 0.420(6) 1 calc PR A 2
C44' C 0.4421(3) 1.2242(3) 0.6159(2) 0.094(7) Uiso 0.420(6) 1 d PD A 2
H44A H 0.4568 1.2388 0.6151 0.112 Uiso 0.420(6) 1 calc PR A 2
C45' C 0.4319(3) 1.2155(3) 0.6439(2) 0.100(7) Uiso 0.420(6) 1 d PD A 2
C46' C 0.4113(3) 1.1924(3) 0.64418(18) 0.111(8) Uiso 0.420(6) 1 d PD A 2
C47' C 0.4025(5) 1.1822(4) 0.6720(2) 0.164(12) Uiso 0.420(6) 1 d PD A 2
H47A H 0.3916 1.1647 0.6731 0.196 Uiso 0.420(6) 1 calc PR A 2
C48' C 0.4094(3) 1.1967(3) 0.6984(3) 0.119(8) Uiso 0.420(6) 1 d PD A 2
H48A H 0.4017 1.1904 0.7166 0.143 Uiso 0.420(6) 1 calc PR A 2
C49' C 0.4281(4) 1.2210(3) 0.6964(2) 0.111(8) Uiso 0.420(6) 1 d PD A 2
H49A H 0.4346 1.2300 0.7139 0.133 Uiso 0.420(6) 1 calc PR A 2
C50' C 0.4377(6) 1.2328(4) 0.6693(2) 0.219(17) Uiso 0.420(6) 1 d PD A 2
H50A H 0.4474 1.2510 0.6681 0.263 Uiso 0.420(6) 1 calc PR A 2
O21 O 0.12395(13) 1.19284(13) 0.51138(13) 0.107(2) Uani 1 1 d . . .
O22 O 0.11647(14) 1.01596(14) 0.30921(13) 0.117(2) Uani 1 1 d . . .
O23 O 0.10110(12) 1.10237(11) 0.51689(12) 0.0829(18) Uani 1 1 d . . .
O24 O 0.10990(13) 1.05132(14) 0.39347(12) 0.103(2) Uani 1 1 d . . .
N21 N 0.09584(15) 1.14947(16) 0.48367(17) 0.100(3) Uani 1 1 d . . .
N22 N 0.08920(14) 1.12161(18) 0.47347(17) 0.102(2) Uani 1 1 d . C .
H22A H 0.0823 1.1192 0.4558 0.123 Uiso 1 1 calc R . .
N23 N 0.08597(16) 1.01169(17) 0.36066(18) 0.109(3) Uani 1 1 d . . .
N24 N 0.08156(16) 1.01291(17) 0.39112(16) 0.107(3) Uani 1 1 d . . .
H24A H 0.0705 1.0001 0.4000 0.128 Uiso 1 1 calc R . .
C200 C 0.0471(3) 1.0000 0.5000 0.100(4) Uani 1 2 d S . .
H20A H 0.0343 0.9891 0.4865 0.120 Uiso 0.50 1 calc PR . .
H20B H 0.0343 1.0109 0.5135 0.120 Uiso 0.50 1 calc PR . .
C201 C 0.09287(19) 1.16866(19) 0.4637(3) 0.108(4) Uani 1 1 d . C .
H20C H 0.0863 1.1630 0.4449 0.130 Uiso 1 1 calc R B 1
C202 C 0.0688(2) 0.9958(2) 0.3442(2) 0.131(4) Uani 1 1 d . . .
H20E H 0.0570 0.9810 0.3542 0.157 Uiso 1 1 d R D .
C211 C 0.0998(3) 1.2002(2) 0.4699(2) 0.078(5) Uiso 0.50 1 d PD C 1
C212 C 0.1167(3) 1.2115(2) 0.4933(3) 0.090(6) Uiso 0.50 1 d PD C 1
C213 C 0.1284(4) 1.2403(2) 0.4949(3) 0.115(7) Uiso 0.50 1 d PD C 1
H21A H 0.1388 1.2473 0.5114 0.138 Uiso 0.50 1 calc PR C 1
C214 C 0.1229(3) 1.2576(3) 0.4696(2) 0.100(6) Uiso 0.50 1 d PD C 1
H21B H 0.1330 1.2756 0.4680 0.120 Uiso 0.50 1 calc PR C 1
C215 C 0.1035(3) 1.25033(19) 0.4464(2) 0.086(5) Uiso 0.50 1 d PD C 1
C216 C 0.0922(3) 1.2213(2) 0.4479(2) 0.142(9) Uiso 0.50 1 d PD C 1
C217 C 0.0751(3) 1.2128(3) 0.4232(3) 0.119(7) Uiso 0.50 1 d PD C 1
H21C H 0.0704 1.1928 0.4211 0.143 Uiso 0.50 1 calc PR C 1
C218 C 0.0647(3) 1.2326(2) 0.4016(3) 0.138(9) Uiso 0.50 1 d PD C 1
H21D H 0.0488 1.2282 0.3892 0.165 Uiso 0.50 1 calc PR C 1
C219 C 0.0799(3) 1.2596(3) 0.4002(3) 0.111(7) Uiso 0.50 1 d PD C 1
H21E H 0.0776 1.2714 0.3833 0.133 Uiso 0.50 1 calc PR C 1
C220 C 0.0985(4) 1.2698(3) 0.4229(3) 0.140(9) Uiso 0.50 1 d PD C 1
H22B H 0.1071 1.2886 0.4223 0.168 Uiso 0.50 1 calc PR C 1
C11' C 0.0977(3) 1.1961(2) 0.4602(3) 0.108(7) Uiso 0.50 1 d PD C 2
C12' C 0.1137(4) 1.2074(2) 0.4842(3) 0.097(7) Uiso 0.50 1 d PD C 2
C13' C 0.1201(4) 1.2376(2) 0.4888(3) 0.131(9) Uiso 0.50 1 d PD C 2
H13G H 0.1316 1.2442 0.5047 0.158 Uiso 0.50 1 calc PR C 2
C14' C 0.1081(3) 1.2572(3) 0.4677(3) 0.118(7) Uiso 0.50 1 d PD C 2
H14H H 0.1126 1.2773 0.4692 0.142 Uiso 0.50 1 calc PR C 2
C15' C 0.0896(4) 1.24788(19) 0.4444(3) 0.168(11) Uiso 0.50 1 d PD C 2
C16' C 0.0887(3) 1.21723(19) 0.4391(2) 0.094(6) Uiso 0.50 1 d PD C 2
C17' C 0.0762(4) 1.2079(3) 0.4121(3) 0.164(11) Uiso 0.50 1 d PD C 2
H17B H 0.0745 1.1877 0.4083 0.197 Uiso 0.50 1 calc PR C 2
C18' C 0.0662(5) 1.2282(2) 0.3908(3) 0.169(11) Uiso 0.50 1 d PD C 2
H18B H 0.0608 1.2220 0.3718 0.203 Uiso 0.50 1 calc PR C 2
C19' C 0.0645(4) 1.2582(3) 0.3990(3) 0.172(11) Uiso 0.50 1 d PD C 2
H19A H 0.0520 1.2711 0.3888 0.207 Uiso 0.50 1 calc PR C 2
C20' C 0.0816(4) 1.2684(3) 0.4226(3) 0.115(7) Uiso 0.50 1 d PD C 2
H20F H 0.0876 1.2882 0.4238 0.138 Uiso 0.50 1 calc PR C 2
C221 C 0.0665(2) 0.9986(4) 0.3128(3) 0.132(9) Uiso 0.50 1 d PD D 1
C222 C 0.0934(2) 1.0015(3) 0.29768(19) 0.055(4) Uiso 0.50 1 d PD D 1
C223 C 0.0963(2) 0.9966(4) 0.2672(2) 0.113(7) Uiso 0.50 1 d PD D 1
H22C H 0.1132 1.0021 0.2566 0.136 Uiso 0.50 1 calc PR D 1
C224 C 0.0722(2) 0.9829(4) 0.2539(3) 0.121(7) Uiso 0.50 1 d PD D 1
H22D H 0.0749 0.9728 0.2360 0.146 Uiso 0.50 1 calc PR D 1
C225 C 0.04370(19) 0.9838(4) 0.26674(18) 0.141(8) Uiso 0.50 1 d PD D 1
C226 C 0.0451(2) 0.9813(3) 0.29781(19) 0.077(5) Uiso 0.50 1 d PD D 1
C227 C 0.0205(2) 0.9699(3) 0.3133(2) 0.084(5) Uiso 0.50 1 d PD D 1
H22F H 0.0208 0.9688 0.3339 0.101 Uiso 0.50 1 calc PR D 1
C228 C -0.0044(2) 0.9603(3) 0.2975(2) 0.096(6) Uiso 0.50 1 d PD D 1
H22G H -0.0185 0.9479 0.3062 0.115 Uiso 0.50 1 calc PR D 1
C229 C -0.0072(2) 0.9701(6) 0.2684(3) 0.244(15) Uiso 0.50 1 d PD D 1
H22H H -0.0257 0.9749 0.2602 0.292 Uiso 0.50 1 calc PR D 1
C230 C 0.0189(2) 0.9724(4) 0.2519(3) 0.117(7) Uiso 0.50 1 d PD D 1
H23B H 0.0198 0.9666 0.2321 0.140 Uiso 0.50 1 calc PR D 1
C21' C 0.0713(2) 0.9905(3) 0.3138(2) 0.056(5) Uiso 0.50 1 d PD D 2
C22' C 0.0875(4) 1.0106(4) 0.2967(2) 0.150(11) Uiso 0.50 1 d PD D 2
C23' C 0.0884(3) 1.0069(4) 0.2660(2) 0.110(7) Uiso 0.50 1 d PD D 2
H23C H 0.1048 1.0127 0.2548 0.132 Uiso 0.50 1 calc PR D 2
C24' C 0.0636(3) 0.9941(3) 0.2533(3) 0.159(11) Uiso 0.50 1 d PD D 2
H24B H 0.0560 1.0010 0.2353 0.191 Uiso 0.50 1 calc PR D 2
C25' C 0.0500(3) 0.9705(3) 0.26831(19) 0.125(8) Uiso 0.50 1 d PD D 2
C26' C 0.0494(2) 0.9731(4) 0.2994(2) 0.160(12) Uiso 0.50 1 d PD D 2
C27' C 0.0258(3) 0.9588(4) 0.3136(3) 0.166(12) Uiso 0.50 1 d PD D 2
H27A H 0.0249 0.9594 0.3343 0.200 Uiso 0.50 1 calc PR D 2
C28' C 0.0034(3) 0.9437(4) 0.2983(2) 0.155(10) Uiso 0.50 1 d PD D 2
H28A H -0.0096 0.9307 0.3078 0.186 Uiso 0.50 1 calc PR D 2
C29' C 0.0016(2) 0.9491(4) 0.2681(2) 0.116(7) Uiso 0.50 1 d PD D 2
H29A H -0.0166 0.9485 0.2583 0.139 Uiso 0.50 1 calc PR D 2
C30' C 0.0279(3) 0.9555(4) 0.2526(3) 0.136(8) Uiso 0.50 1 d PD D 2
H30A H 0.0304 0.9499 0.2328 0.164 Uiso 0.50 1 calc PR D 2
C231 C 0.08788(19) 1.0692(2) 0.4789(2) 0.089(3) Uani 1 1 d . . .
C232 C 0.07235(17) 1.0474(2) 0.4950(2) 0.087(3) Uani 1 1 d . C .
H23D H 0.0678 1.0507 0.5150 0.104 Uiso 1 1 calc R . .
C233 C 0.06407(19) 1.02204(18) 0.4823(2) 0.084(3) Uani 1 1 d . . .
C234 C 0.07077(16) 1.0165(2) 0.45328(19) 0.088(3) Uani 1 1 d . C .
H23E H 0.0646 0.9989 0.4443 0.106 Uiso 1 1 calc R . .
C235 C 0.08747(17) 1.0381(2) 0.43665(18) 0.082(3) Uani 1 1 d . . .
C236 C 0.09457(18) 1.06433(18) 0.4502(2) 0.087(3) Uani 1 1 d . C .
H23F H 0.1042 1.0791 0.4393 0.105 Uiso 1 1 calc R . .
C237 C 0.09371(17) 1.0972(2) 0.4919(2) 0.080(3) Uani 1 1 d . C .
C238 C 0.0949(2) 1.0343(2) 0.4060(2) 0.092(3) Uani 1 1 d . C .
O31 O 0.07046(15) 0.87879(16) 0.58543(15) 0.135(2) Uiso 1 1 d U . .
N31 N 0.0375(2) 0.91392(19) 0.60060(19) 0.131(3) Uiso 1 1 d U . .
C301 C 0.0621(3) 0.8970(3) 0.6064(3) 0.139(4) Uiso 1 1 d U . .
C302 C 0.0213(3) 0.9113(3) 0.5715(3) 0.166(5) Uiso 1 1 d U . .
C303 C 0.0298(2) 0.9333(2) 0.6218(2) 0.123(3) Uiso 1 1 d U . .
O32 O 0.2503(2) 1.1279(2) 0.5336(2) 0.077(3) Uiso 0.50 1 d PU . .
N32 N 0.2584(3) 1.1432(2) 0.5878(3) 0.068(3) Uiso 0.50 1 d PU . .
C304 C 0.2591(4) 1.1394(4) 0.5567(5) 0.110(6) Uiso 0.50 1 d PU . .
C305 C 0.2809(4) 1.1576(4) 0.6037(4) 0.104(6) Uiso 0.50 1 d PU . .
C306 C 0.2317(5) 1.1290(5) 0.6016(5) 0.136(7) Uiso 0.50 1 d PU . .
O33 O 0.3897(3) 0.8585(3) 0.5735(3) 0.114(4) Uiso 0.50 1 d PU . .
N33 N 0.3679(5) 0.8212(5) 0.5637(4) 0.164(6) Uiso 0.50 1 d PU . .
C307 C 0.3783(5) 0.8457(6) 0.5687(5) 0.125(7) Uiso 0.50 1 d PU . .
C308 C 0.3463(5) 0.7910(5) 0.5492(5) 0.144(7) Uiso 0.50 1 d PU . .
C309 C 0.3984(6) 0.7973(6) 0.5787(6) 0.174(9) Uiso 0.50 1 d PU . .
O35 O 0.3550(2) 0.9034(2) 0.3364(2) 0.106(4) Uiso 0.50 1 d PDU . .
N35 N 0.3366(3) 0.9090(3) 0.2910(2) 0.138(6) Uiso 0.50 1 d PDU . .
C313 C 0.3414(4) 0.9171(3) 0.3199(3) 0.142(7) Uiso 0.50 1 d PDU . .
C314 C 0.3470(4) 0.8816(3) 0.2779(4) 0.147(8) Uiso 0.50 1 d PDU . .
C315 C 0.3192(5) 0.9286(4) 0.2709(4) 0.199(10) Uiso 0.50 1 d PDU . .
N34 N 0.4550(3) 0.9115(3) 0.5416(3) 0.176(6) Uiso 0.50 1 d PDU . .
O34 O 0.4904(4) 0.9269(4) 0.5131(5) 0.259(8) Uiso 0.50 1 d PDU . .
C310 C 0.4711(3) 0.9052(3) 0.5181(3) 0.131(6) Uiso 0.50 1 d PDU . .
C311 C 0.4616(4) 0.9390(4) 0.5608(4) 0.174(9) Uiso 0.50 1 d PDU . .
C312 C 0.4223(3) 0.9027(5) 0.5465(5) 0.173(9) Uiso 0.50 1 d PDU . .
O402 O 0.2501(3) 0.8369(3) 0.5149(3) 0.123(4) Uiso 0.50 1 d PU . .
C317 C 0.3171(4) 1.2610(4) 0.6953(6) 0.315(15) Uiso 0.50 1 d PDU . .
N36 N 0.3422(4) 1.2457(3) 0.6781(5) 0.274(10) Uiso 0.50 1 d PDU . .
C316 C 0.3323(5) 1.2136(4) 0.6708(7) 0.292(14) Uiso 0.50 1 d PDU . .
C318 C 0.3635(4) 1.2595(4) 0.6642(6) 0.288(11) Uiso 0.50 1 d PDU . .
O36 O 0.3762(5) 1.2821(5) 0.6669(6) 0.337(12) Uiso 0.50 1 d PDU . .
C402 C 0.2383(6) 0.8222(6) 0.5448(6) 0.186(10) Uiso 0.50 1 d PU . .
N37 N 0.5000 1.0000 0.6227(3) 0.333(7) Uiso 1 2 d SDU . .
O37 O 0.5000 1.0000 0.5748(3) 0.362(8) Uiso 1 2 d SDU . .
C320 C 0.5240(4) 1.0219(5) 0.6152(5) 0.260(8) Uiso 0.50 1 d PDU . .
C321 C 0.4851(5) 0.9868(5) 0.5969(3) 0.292(9) Uiso 0.50 1 d PDU . .
C319 C 0.4790(4) 1.0102(6) 0.6464(4) 0.287(10) Uiso 0.50 1 d PDU . .
O3W O 0.2978(6) 0.9810(7) 0.2239(7) 0.319(14) Uiso 0.50 1 d P . .
O5W O 0.3096(14) 0.9418(14) 0.1905(13) 0.32(3) Uiso 0.25 1 d P . .
O1W O 0.3315(5) 0.9067(5) 0.1783(5) 0.252(9) Uiso 0.50 1 d P . .
O4W O 0.4545(5) 0.9874(5) 0.7488(5) 0.222(8) Uiso 0.50 1 d P . .
O401 O 0.1735(10) 1.0000 0.5000 0.57(2) Uiso 1 2 d S . 1
C401 C 0.1552(10) 0.9724(11) 0.5131(10) 0.31(2) Uiso 0.50 1 d P . 1
O2W O 0.2132(6) 1.0000 0.5000 0.194(10) Uiso 0.50 2 d SP E 2

loop_
_atom_site_aniso_label
_atom_site_aniso_U_11
_atom_site_aniso_U_22
_atom_site_aniso_U_33
_atom_site_aniso_U_23
_atom_site_aniso_U_13
_atom_site_aniso_U_12
Ce1 0.0778(3) 0.0776(3) 0.1280(4) 0.0032(3) 0.0131(3) 0.0103(3)
Ce2 0.0951(4) 0.1299(5) 0.0952(4) 0.0244(4) 0.0064(3) 0.0030(4)
O11 0.086(4) 0.084(4) 0.155(5) 0.021(4) 0.017(4) 0.016(3)
N11 0.062(4) 0.113(6) 0.135(6) 0.001(5) 0.018(4) 0.011(4)
O12 0.130(5) 0.136(5) 0.095(4) 0.037(4) 0.005(4) -0.012(4)
N12 0.086(5) 0.103(5) 0.117(6) 0.031(4) 0.014(5) 0.033(5)
O13 0.084(4) 0.161(6) 0.091(4) 0.002(4) -0.014(3) 0.012(4)
N13 0.090(5) 0.118(6) 0.088(5) 0.022(5) 0.023(4) 0.019(5)
N14 0.086(5) 0.113(6) 0.119(6) 0.018(5) 0.011(5) 0.006(5)
O15 0.082(4) 0.089(4) 0.118(5) 0.017(3) 0.017(4) 0.026(3)
N15 0.090(5) 0.155(7) 0.085(5) 0.002(5) -0.028(4) 0.050(5)
O16 0.082(4) 0.111(4) 0.124(5) 0.023(4) 0.002(4) 0.011(4)
N16 0.055(4) 0.141(7) 0.117(6) 0.015(5) 0.009(4) 0.029(4)
O17 0.073(4) 0.128(5) 0.089(4) -0.013(3) -0.015(3) 0.009(4)
O18 0.083(4) 0.090(4) 0.091(4) -0.010(3) -0.003(3) 0.004(3)
N18 0.110(6) 0.118(6) 0.103(6) -0.020(5) 0.006(5) 0.006(5)
C100 0.066(5) 0.071(6) 0.118(7) 0.001(5) -0.030(5) -0.003(5)
C101 0.052(5) 0.116(8) 0.132(8) 0.011(6) 0.031(5) 0.017(5)
C102 0.101(7) 0.137(9) 0.089(7) 0.022(7) -0.015(6) 0.001(6)
C103 0.089(7) 0.150(9) 0.091(7) 0.032(7) 0.007(6) 0.002(7)
C111 0.068(6) 0.100(7) 0.130(8) -0.014(6) 0.054(6) -0.005(5)
C112 0.069(6) 0.102(7) 0.128(8) -0.007(6) 0.061(6) -0.013(5)
C113 0.072(6) 0.155(10) 0.221(12) -0.058(8) 0.052(7) 0.024(7)
C114 0.095(7) 0.117(8) 0.172(11) -0.007(8) -0.010(7) 0.028(7)
C115 0.070(6) 0.111(8) 0.171(10) -0.014(7) 0.014(7) 0.005(6)
C116 0.086(7) 0.119(8) 0.134(9) 0.005(6) -0.007(7) 0.007(6)
C117 0.107(8) 0.190(12) 0.202(12) -0.037(10) 0.061(9) 0.031(8)
C118 0.118(9) 0.168(11) 0.184(12) -0.018(9) 0.025(9) 0.005(8)
C119 0.129(9) 0.199(12) 0.121(9) -0.025(8) 0.071(7) -0.009(8)
C120 0.114(8) 0.147(10) 0.148(10) -0.042(8) 0.059(8) -0.022(7)
C121 0.101(7) 0.140(9) 0.106(8) 0.029(7) -0.008(6) -0.001(7)
C122 0.140(9) 0.155(9) 0.062(6) 0.050(6) 0.020(6) 0.043(7)
C123 0.167(10) 0.242(13) 0.081(7) 0.041(8) -0.024(7) 0.073(10)
C124 0.095(8) 0.304(16) 0.128(10) 0.098(10) 0.030(7) 0.022(9)
C125 0.141(10) 0.200(12) 0.077(7) -0.012(8) -0.030(7) 0.031(9)
C126 0.125(8) 0.231(12) 0.056(6) -0.030(8) -0.045(6) 0.061(8)
C127 0.191(13) 0.319(18) 0.079(8) -0.074(10) -0.057(8) 0.052(12)
C128 0.218(16) 0.304(19) 0.206(16) -0.090(15) 0.023(14) 0.034(15)
C129 0.244(16) 0.35(2) 0.080(9) 0.011(11) 0.002(10) 0.149(15)
C130 0.167(13) 0.36(2) 0.156(13) -0.076(15) -0.008(11) 0.026(15)
C131 0.068(6) 0.147(9) 0.101(7) 0.055(6) -0.011(5) 0.021(6)
C132 0.116(8) 0.119(8) 0.096(8) 0.007(6) -0.028(6) 0.015(7)
C133 0.111(8) 0.133(9) 0.122(8) 0.015(7) 0.015(7) 0.039(7)
C134 0.136(9) 0.149(10) 0.158(11) 0.029(9) 0.004(8) 0.020(8)
C135 0.106(8) 0.132(9) 0.154(10) 0.023(8) 0.023(8) 0.001(7)
C136 0.095(7) 0.134(9) 0.114(8) 0.032(7) 0.004(6) 0.020(7)
C137 0.123(9) 0.160(10) 0.088(7) 0.052(7) 0.024(6) 0.010(7)
C138 0.110(9) 0.201(12) 0.147(10) 0.058(9) 0.004(8) 0.017(8)
C139 0.220(13) 0.106(8) 0.172(11) 0.070(8) -0.040(10) -0.030(9)
C140 0.119(10) 0.170(12) 0.32(2) 0.078(12) 0.016(12) 0.055(9)
C151 0.121(8) 0.069(6) 0.097(7) 0.012(5) 0.001(6) 0.016(6)
C152 0.096(7) 0.072(6) 0.121(8) 0.012(6) 0.000(6) 0.022(5)
C153 0.104(7) 0.079(6) 0.107(7) 0.024(5) -0.011(6) -0.015(6)
C154 0.070(6) 0.108(7) 0.103(7) -0.002(6) 0.022(5) 0.003(5)
C155 0.072(6) 0.067(6) 0.105(7) 0.020(5) -0.016(5) 0.002(5)
C156 0.060(6) 0.096(7) 0.114(7) 0.005(6) 0.013(5) 0.004(5)
C157 0.071(6) 0.129(8) 0.090(7) 0.022(6) 0.014(6) 0.016(6)
C158 0.055(6) 0.107(7) 0.130(9) 0.013(7) 0.003(6) 0.020(6)
C161 0.064(6) 0.105(7) 0.105(7) 0.005(6) 0.005(5) 0.015(5)
C162 0.082(6) 0.103(7) 0.079(6) -0.024(5) -0.001(5) -0.004(5)
C163 0.071(6) 0.110(7) 0.073(6) -0.016(5) 0.006(5) 0.013(5)
C164 0.080(6) 0.104(7) 0.070(6) 0.015(5) 0.005(5) 0.021(5)
C165 0.075(6) 0.081(6) 0.085(6) 0.019(5) -0.003(5) -0.005(5)
C166 0.074(6) 0.125(8) 0.087(7) 0.004(6) 0.005(5) 0.000(6)
C167 0.052(5) 0.119(8) 0.084(7) -0.026(6) 0.005(5) -0.003(5)
C168 0.102(7) 0.074(6) 0.085(7) -0.021(6) -0.003(6) -0.011(6)
O14 0.132(5) 0.093(5) 0.164(6) -0.009(4) 0.006(5) 0.008(4)
N17 0.081(5) 0.095(5) 0.132(6) -0.040(5) 0.023(5) -0.010(4)
C104 0.088(7) 0.114(7) 0.153(9) -0.069(7) -0.031(6) -0.016(6)
O21 0.101(4) 0.095(4) 0.125(5) 0.002(4) 0.017(4) 0.010(4)
O22 0.109(5) 0.139(5) 0.103(5) 0.013(4) -0.002(4) -0.004(4)
O23 0.083(4) 0.066(4) 0.100(4) -0.005(3) -0.006(3) 0.009(3)
O24 0.095(4) 0.121(5) 0.092(4) 0.032(4) -0.009(3) -0.006(4)
N21 0.097(5) 0.064(5) 0.138(6) 0.013(5) 0.027(5) 0.010(4)
N22 0.080(5) 0.108(6) 0.118(6) 0.020(5) -0.014(4) 0.001(5)
N23 0.084(5) 0.126(6) 0.117(7) 0.031(5) 0.005(5) -0.008(5)
N24 0.092(5) 0.138(7) 0.091(6) 0.056(5) 0.022(5) -0.002(5)
C200 0.079(9) 0.126(11) 0.095(10) -0.022(9) 0.000 0.000
C201 0.093(7) 0.064(6) 0.168(10) 0.018(6) 0.003(7) -0.003(5)
C202 0.125(8) 0.137(9) 0.131(9) -0.021(7) -0.045(7) -0.034(7)
C231 0.087(6) 0.086(7) 0.095(7) 0.008(6) -0.006(5) -0.009(5)
C232 0.069(6) 0.090(7) 0.100(7) 0.009(6) 0.000(5) 0.013(5)
C233 0.089(6) 0.050(5) 0.113(8) 0.020(5) 0.009(6) 0.005(5)
C234 0.059(5) 0.126(8) 0.079(6) -0.007(6) -0.004(5) 0.022(5)
C235 0.056(5) 0.120(7) 0.070(6) 0.029(6) 0.017(4) 0.001(5)
C236 0.078(6) 0.061(6) 0.123(8) -0.001(6) -0.001(6) -0.009(5)
C237 0.050(5) 0.088(7) 0.103(7) -0.009(6) -0.001(5) 0.011(5)
C238 0.090(7) 0.068(6) 0.117(8) 0.013(6) -0.032(6) -0.023(5)

loop_
_atom_type_symbol
_atom_type_description
_atom_type_scat_dispersion_real
_atom_type_scat_dispersion_imag
_atom_type_scat_source
C C 0.0033 0.0016 'International Tables Vol C Tables 4.2.6.8 and 6.1.1.4'
H H 0.0000 0.0000 'International Tables Vol C Tables 4.2.6.8 and 6.1.1.4'
N N 0.0061 0.0033 'International Tables Vol C Tables 4.2.6.8 and 6.1.1.4'
O O 0.0106 0.0060 'International Tables Vol C Tables 4.2.6.8 and 6.1.1.4'
Ce Ce -0.2486 2.6331 'International Tables Vol C Tables 4.2.6.8 and 6.1.1.4'

loop_
_geom_angle_atom_site_label_1
_geom_angle_atom_site_label_2
_geom_angle_atom_site_label_3
_geom_angle
_geom_angle_site_symmetry_1
_geom_angle_site_symmetry_3
O13 Ce1 O11 88.4(2) 18_556 .
O13 Ce1 O21 87.5(2) 18_556 .
O11 Ce1 O21 88.2(2) . .
O13 Ce1 O17 129.3(2) 18_556 18_556
O11 Ce1 O17 141.3(2) . 18_556
O21 Ce1 O17 85.5(2) . 18_556
O13 Ce1 O15 85.7(2) 18_556 .
O11 Ce1 O15 127.9(2) . .
O21 Ce1 O15 142.9(2) . .
O17 Ce1 O15 71.21(19) 18_556 .
O13 Ce1 O23 142.6(2) 18_556 .
O11 Ce1 O23 83.23(19) . .
O21 Ce1 O23 128.4(2) . .
O17 Ce1 O23 71.35(18) 18_556 .
O15 Ce1 O23 71.48(18) . .
O13 Ce1 N21 151.2(2) 18_556 .
O11 Ce1 N21 79.3(2) . .
O21 Ce1 N21 66.4(2) . .
O17 Ce1 N21 63.3(2) 18_556 .
O15 Ce1 N21 122.4(2) . .
O23 Ce1 N21 62.0(2) . .
O13 Ce1 N11 74.3(2) 18_556 .
O11 Ce1 N11 66.8(2) . .
O21 Ce1 N11 149.0(2) . .
O17 Ce1 N11 125.4(2) 18_556 .
O15 Ce1 N11 61.8(2) . .
O23 Ce1 N11 68.8(2) . .
N21 Ce1 N11 122.5(2) . .
O13 Ce1 N15 67.2(2) 18_556 18_556
O11 Ce1 N15 152.6(2) . 18_556
O21 Ce1 N15 78.8(2) . 18_556
O17 Ce1 N15 62.2(2) 18_556 18_556
O15 Ce1 N15 65.0(2) . 18_556
O23 Ce1 N15 123.7(2) . 18_556
N21 Ce1 N15 116.1(2) . 18_556
N11 Ce1 N15 115.1(2) . 18_556
O22 Ce2 O12 84.2(2) 4_576 .
O22 Ce2 O14 81.5(2) 4_576 19_564
O12 Ce2 O14 82.3(2) . 19_564
O22 Ce2 O16 89.5(2) 4_576 .
O12 Ce2 O16 128.4(2) . .
O14 Ce2 O16 147.1(2) 19_564 .
O22 Ce2 O24 128.9(2) 4_576 4_576
O12 Ce2 O24 143.3(2) . 4_576
O14 Ce2 O24 87.2(2) 19_564 4_576
O16 Ce2 O24 74.1(2) . 4_576
O22 Ce2 O18 147.8(2) 4_576 19_564
O12 Ce2 O18 89.4(2) . 19_564
O14 Ce2 O18 128.9(2) 19_564 19_564
O16 Ce2 O18 70.01(19) . 19_564
O24 Ce2 O18 70.33(18) 4_576 19_564
O22 Ce2 N13 77.0(2) 4_576 .
O12 Ce2 N13 67.3(2) . .
O14 Ce2 N13 144.1(2) 19_564 .
O16 Ce2 N13 61.3(2) . .
O24 Ce2 N13 128.6(2) 4_576 .
O18 Ce2 N13 71.5(2) 19_564 .
O22 Ce2 N23 68.0(2) 4_576 4_576
O12 Ce2 N23 148.1(2) . 4_576
O14 Ce2 N23 78.5(2) 19_564 4_576
O16 Ce2 N23 68.8(2) . 4_576
O24 Ce2 N23 60.9(2) 4_576 4_576
O18 Ce2 N23 122.4(2) 19_564 4_576
N13 Ce2 N23 118.1(2) . 4_576
O22 Ce2 N17 143.4(2) 4_576 19_564
O12 Ce2 N17 74.9(2) . 19_564
O14 Ce2 N17 66.4(2) 19_564 19_564
O16 Ce2 N17 127.0(2) . 19_564
O24 Ce2 N17 68.7(2) 4_576 19_564
O18 Ce2 N17 62.8(2) 19_564 19_564
N13 Ce2 N17 119.7(2) . 19_564
N23 Ce2 N17 118.9(2) 4_576 19_564
C112 O11 Ce1 150.4(5) . .
C101 N11 N12 113.8(8) . .
C101 N11 Ce1 132.5(6) . .
N12 N11 Ce1 113.6(5) . .
C122 O12 Ce2 132.0(6) . .
C157 N12 N11 118.6(8) . .
C157 N12 H12A 120.7 . .
N11 N12 H12A 120.7 . .
C132 O13 Ce1 146.8(5) . 19_564
C102 N13 N14 117.5(8) . .
C102 N13 Ce2 128.9(7) . .
N14 N13 Ce2 113.5(5) . .
C158 N14 N13 115.1(8) . .
C158 N14 H14A 122.4 . .
N13 N14 H14A 122.4 . .
C157 O15 Ce1 125.5(6) . .
C103 N15 N16 115.1(7) . .
C103 N15 Ce1 133.4(6) . 19_564
N16 N15 Ce1 111.4(5) . 19_564
C158 O16 Ce2 123.4(6) . .
C167 N16 N15 119.6(7) . .
C167 N16 H16A 120.2 . .
N15 N16 H16A 120.2 . .
C167 O17 Ce1 124.9(6) . 19_564
C168 O18 Ce2 122.1(6) . 18_556
C168 N18 N17 121.7(8) . .
C168 N18 H18A 119.2 . .
N17 N18 H18A 119.2 . .
C165 C100 C155 114.4(7) . .
C165 C100 H10A 108.7 . .
C155 C100 H10A 108.7 . .
C165 C100 H10B 108.7 . .
C155 C100 H10B 108.7 . .
H10A C100 H10B 107.6 . .
N11 C101 C111 124.1(9) . .
N11 C101 H10C 117.9 . .
C111 C101 H10C 117.9 . .
N13 C102 C121 128.4(10) . .
N13 C102 H10D 115.8 . .
C121 C102 H10D 115.8 . .
N15 C103 C131 124.9(9) . .
N15 C103 H10E 117.6 . .
C131 C103 H10E 117.6 . .
C112 C111 C116 116.5(7) . .
C112 C111 C101 123.9(7) . .
C116 C111 C101 119.5(7) . .
O11 C112 C111 120.8(7) . .
O11 C112 C113 113.9(7) . .
C111 C112 C113 125.3(7) . .
C114 C113 C112 115.4(8) . .
C114 C113 H11A 122.3 . .
C112 C113 H11A 122.3 . .
C113 C114 C115 123.3(8) . .
C113 C114 H11B 118.4 . .
C115 C114 H11B 118.4 . .
C116 C115 C114 116.8(7) . .
C116 C115 C120 125.4(8) . .
C114 C115 C120 117.7(7) . .
C111 C116 C117 121.1(7) . .
C111 C116 C115 122.5(7) . .
C117 C116 C115 115.7(8) . .
C118 C117 C116 123.3(8) . .
C118 C117 H11C 118.4 . .
C116 C117 H11C 118.4 . .
C117 C118 C119 116.5(9) . .
C117 C118 H11D 121.7 . .
C119 C118 H11D 121.7 . .
C120 C119 C118 125.2(8) . .
C120 C119 H11E 117.4 . .
C118 C119 H11E 117.4 . .
C119 C120 C115 113.1(8) . .
C119 C120 H12B 123.5 . .
C115 C120 H12B 123.5 . .
C126 C121 C122 115.5(8) . .
C126 C121 C102 126.3(8) . .
C122 C121 C102 117.9(9) . .
O12 C122 C121 123.9(8) . .
O12 C122 C123 111.6(7) . .
C121 C122 C123 124.5(8) . .
C124 C123 C122 114.0(8) . .
C124 C123 H12C 123.0 . .
C122 C123 H12C 123.0 . .
C125 C124 C123 125.7(8) . .
C125 C124 H12D 117.2 . .
C123 C124 H12D 117.2 . .
C130 C125 C126 129.2(9) . .
C130 C125 C124 116.4(8) . .
C126 C125 C124 114.3(8) . .
C121 C126 C125 125.7(8) . .
C121 C126 C127 121.1(8) . .
C125 C126 C127 113.3(7) . .
C126 C127 C128 125.0(9) . .
C126 C127 H12E 117.5 . .
C128 C127 H12E 117.5 . .
C129 C128 C127 112.2(9) . .
C129 C128 H12F 123.9 . .
C127 C128 H12F 123.9 . .
C130 C129 C128 126.9(11) . .
C130 C129 H12G 116.5 . .
C128 C129 H12G 116.5 . .
C125 C130 C129 111.4(11) . .
C125 C130 H13A 124.3 . .
C129 C130 H13A 124.3 . .
C136 C131 C132 122.5(8) . .
C136 C131 C103 119.0(7) . .
C132 C131 C103 118.1(8) . .
O13 C132 C133 115.9(7) . .
O13 C132 C131 127.3(7) . .
C133 C132 C131 116.8(8) . .
C134 C133 C132 123.1(8) . .
C134 C133 H13B 118.5 . .
C132 C133 H13B 118.5 . .
C133 C134 C135 115.6(8) . .
C133 C134 H13C 122.2 . .
C135 C134 H13C 122.2 . .
C140 C135 C136 124.1(8) . .
C140 C135 C134 111.9(8) . .
C136 C135 C134 122.8(8) . .
C131 C136 C137 124.4(8) . .
C131 C136 C135 118.8(7) . .
C137 C136 C135 116.7(7) . .
C138 C137 C136 122.3(8) . .
C138 C137 H13D 118.8 . .
C136 C137 H13D 118.8 . .
C137 C138 C139 117.0(8) . .
C137 C138 H13E 121.5 . .
C139 C138 H13E 121.5 . .
C140 C139 C138 122.2(9) . .
C140 C139 H13F 118.9 . .
C138 C139 H13F 118.9 . .
C135 C140 C139 116.0(9) . .
C135 C140 H14B 122.0 . .
C139 C140 H14B 122.0 . .
C152 C151 C156 118.7(8) . .
C152 C151 C157 122.6(9) . .
C156 C151 C157 118.5(8) . .
C153 C152 C151 120.1(9) . .
C153 C152 H15B 119.9 . .
C151 C152 H15B 119.9 . .
C152 C153 C154 120.3(9) . .
C152 C153 C158 113.3(8) . .
C154 C153 C158 126.4(9) . .
C155 C154 C153 120.6(9) . .
C155 C154 H15C 119.7 . .
C153 C154 H15C 119.7 . .
C154 C155 C156 120.9(9) . .
C154 C155 C100 119.4(8) . .
C156 C155 C100 119.6(8) . .
C155 C156 C151 118.9(8) . .
C155 C156 H15D 120.5 . .
C151 C156 H15D 120.5 . .
O15 C157 N12 120.5(9) . .
O15 C157 C151 121.9(9) . .
N12 C157 C151 117.6(9) . .
O16 C158 N14 120.5(10) . .
O16 C158 C153 121.0(9) . .
N14 C158 C153 118.4(8) . .
C162 C161 C166 122.6(9) . .
C162 C161 C167 117.1(8) . .
C166 C161 C167 120.2(9) . .
C161 C162 C163 120.5(9) . .
C161 C162 H16B 119.7 . .
C163 C162 H16B 119.7 . .
C162 C163 C168 123.4(9) . .
C162 C163 C164 116.2(9) . .
C168 C163 C164 120.3(9) . .
C165 C164 C163 124.1(8) . .
C165 C164 H16C 118.0 . .
C163 C164 H16C 118.0 . .
C164 C165 C166 119.2(8) . .
C164 C165 C100 119.7(8) . .
C166 C165 C100 121.0(8) . .
C165 C166 C161 117.4(9) . .
C165 C166 H16D 121.3 . .
C161 C166 H16D 121.3 . .
O17 C167 N16 118.8(9) . .
O17 C167 C161 117.3(8) . .
N16 C167 C161 123.8(8) . .
O18 C168 N18 119.8(9) . .
O18 C168 C163 123.9(9) . .
N18 C168 C163 116.2(9) . .
C42' O14 C142 24.7(8) . .
C42' O14 Ce2 134.8(8) . 18_556
C142 O14 Ce2 135.4(6) . 18_556
C104 N17 N18 118.9(8) . .
C104 N17 Ce2 131.6(7) . 18_556
N18 N17 Ce2 109.2(5) . 18_556
C141 C104 N17 133.6(11) . .
C141 C104 C41' 21.2(7) . .
N17 C104 C41' 113.7(9) . .
C141 C104 H10F 100.5 . .
N17 C104 H10F 102.3 . .
C41' C104 H10F 101.4 . .
C104 C141 C142 118.9(9) . .
C104 C141 C146 130.3(10) . .
C142 C141 C146 110.5(9) . .
C141 C142 C143 129.8(10) . .
C141 C142 O14 125.6(8) . .
C143 C142 O14 104.6(8) . .
C144 C143 C142 109.5(10) . .
C144 C143 H14C 125.2 . .
C142 C143 H14C 125.2 . .
C143 C144 C145 127.7(10) . .
C143 C144 H14D 116.1 . .
C145 C144 H14D 116.1 . .
C146 C145 C144 112.4(9) . .
C146 C145 C150 127.7(9) . .
C144 C145 C150 119.5(9) . .
C145 C146 C147 113.1(8) . .
C145 C146 C141 127.3(8) . .
C147 C146 C141 119.6(9) . .
C148 C147 C146 124.7(10) . .
C148 C147 H14E 117.7 . .
C146 C147 H14E 117.7 . .
C149 C148 C147 115.5(11) . .
C149 C148 H14F 122.2 . .
C147 C148 H14F 122.2 . .
C150 C149 C148 126.0(11) . .
C150 C149 H14G 117.0 . .
C148 C149 H14G 117.0 . .
C149 C150 C145 112.6(10) . .
C149 C150 H15E 123.7 . .
C145 C150 H15E 123.7 . .
C46' C41' C42' 114.6(10) . .
C46' C41' C104 116.0(8) . .
C42' C41' C104 129.1(9) . .
O14 C42' C43' 119.3(10) . .
O14 C42' C41' 111.6(10) . .
C43' C42' C41' 125.4(11) . .
C44' C43' C42' 114.7(11) . .
C44' C43' H43A 122.7 . .
C42' C43' H43A 122.7 . .
C43' C44' C45' 124.8(11) . .
C43' C44' H44A 117.6 . .
C45' C44' H44A 117.6 . .
C46' C45' C44' 115.8(10) . .
C46' C45' C50' 121.9(11) . .
C44' C45' C50' 121.2(10) . .
C47' C46' C41' 119.2(10) . .
C47' C46' C45' 116.2(10) . .
C41' C46' C45' 124.2(9) . .
C48' C47' C46' 123.4(12) . .
C48' C47' H47A 118.3 . .
C46' C47' H47A 118.3 . .
C49' C48' C47' 116.7(12) . .
C49' C48' H48A 121.6 . .
C47' C48' H48A 121.6 . .
C48' C49' C50' 123.1(12) . .
C48' C49' H49A 118.4 . .
C50' C49' H49A 118.4 . .
C49' C50' C45' 116.2(12) . .
C49' C50' H50A 121.9 . .
C45' C50' H50A 121.9 . .
C212 O21 C12' 17.1(7) . .
C212 O21 Ce1 157.1(7) . .
C12' O21 Ce1 141.5(5) . .
C222 O22 C22' 20.0(10) . .
C222 O22 Ce2 144.4(6) . 4_576
C22' O22 Ce2 130.5(8) . 4_576
C237 O23 Ce1 125.0(6) . .
C238 O24 Ce2 126.6(7) . 4_576
C201 N21 N22 111.6(8) . .
C201 N21 Ce1 132.8(7) . .
N22 N21 Ce1 113.5(5) . .
N21 N22 C237 119.5(8) . .
N21 N22 H22A 120.3 . .
C237 N22 H22A 120.3 . .
C202 N23 N24 120.3(8) . .
C202 N23 Ce2 128.4(7) . 4_576
N24 N23 Ce2 111.3(5) . 4_576
C238 N24 N23 117.8(8) . .
C238 N24 H24A 121.1 . .
N23 N24 H24A 121.1 . .
C233 C200 C233 118.1(10) . 4_576
C233 C200 H20A 107.8 . .
C233 C200 H20A 107.8 4_576 .
C233 C200 H20B 107.8 . .
C233 C200 H20B 107.8 4_576 .
H20A C200 H20B 107.1 . .
N21 C201 C11' 138.1(11) . .
N21 C201 C211 120.3(10) . .
C11' C201 C211 18.1(7) . .
N21 C201 H20C 119.8 . .
C11' C201 H20C 102.0 . .
C211 C201 H20C 119.8 . .
N23 C202 C21' 127.7(10) . .
N23 C202 C221 124.5(10) . .
C21' C202 C221 17.3(9) . .
N23 C202 H20E 116.7 . .
C21' C202 H20E 112.4 . .
C221 C202 H20E 118.9 . .
C212 C211 C216 114.7(9) . .
C212 C211 C201 127.2(9) . .
C216 C211 C201 117.5(9) . .
O21 C212 C211 113.6(9) . .
O21 C212 C213 120.2(10) . .
C211 C212 C213 125.6(11) . .
C212 C213 C214 113.7(11) . .
C212 C213 H21A 123.1 . .
C214 C213 H21A 123.1 . .
C215 C214 C213 125.9(11) . .
C215 C214 H21B 117.0 . .
C213 C214 H21B 117.0 . .
C220 C215 C214 121.4(9) . .
C220 C215 C216 124.2(9) . .
C214 C215 C216 114.2(9) . .
C217 C216 C215 114.5(9) . .
C217 C216 C211 120.4(9) . .
C215 C216 C211 124.7(9) . .
C218 C217 C216 124.0(11) . .
C218 C217 H21C 118.0 . .
C216 C217 H21C 118.0 . .
C219 C218 C217 115.0(11) . .
C219 C218 H21D 122.5 . .
C217 C218 H21D 122.5 . .
C220 C219 C218 123.0(12) . .
C220 C219 H21E 118.5 . .
C218 C219 H21E 118.5 . .
C215 C220 C219 116.5(11) . .
C215 C220 H22B 121.7 . .
C219 C220 H22B 121.7 . .
C201 C11' C12' 110.5(10) . .
C201 C11' C16' 134.0(11) . .
C12' C11' C16' 115.3(10) . .
C11' C12' C13' 124.8(11) . .
C11' C12' O21 130.2(9) . .
C13' C12' O21 104.5(9) . .
C12' C13' C14' 115.5(12) . .
C12' C13' H13G 122.2 . .
C14' C13' H13G 122.2 . .
C15' C14' C13' 123.1(11) . .
C15' C14' H14H 118.5 . .
C13' C14' H14H 118.5 . .
C20' C15' C14' 118.7(10) . .
C20' C15' C16' 121.5(10) . .
C14' C15' C16' 116.2(10) . .
C15' C16' C17' 117.1(9) . .
C15' C16' C11' 122.7(9) . .
C17' C16' C11' 120.1(9) . .
C18' C17' C16' 121.9(11) . .
C18' C17' H17B 119.1 . .
C16' C17' H17B 119.1 . .
C17' C18' C19' 117.7(12) . .
C17' C18' H18B 121.2 . .
C19' C18' H18B 121.2 . .
C20' C19' C18' 119.3(13) . .
C20' C19' H19A 120.3 . .
C18' C19' H19A 120.3 . .
C19' C20' C15' 117.5(12) . .
C19' C20' H20F 121.2 . .
C15' C20' H20F 121.2 . .
C222 C221 C226 114.4(10) . .
C222 C221 C202 115.5(9) . .
C226 C221 C202 118.4(11) . .
O22 C222 C223 112.9(8) . .
O22 C222 C221 122.1(9) . .
C223 C222 C221 123.0(10) . .
C224 C223 C222 115.1(10) . .
C224 C223 H22C 122.5 . .
C222 C223 H22C 122.5 . .
C223 C224 C225 121.6(11) . .
C223 C224 H22D 119.2 . .
C225 C224 H22D 119.2 . .
C230 C225 C226 118.7(10) . .
C230 C225 C224 121.4(10) . .
C226 C225 C224 111.5(9) . .
C227 C226 C225 119.3(9) . .
C227 C226 C221 120.2(9) . .
C225 C226 C221 117.4(10) . .
C228 C227 C226 119.7(9) . .
C228 C227 H22F 120.2 . .
C226 C227 H22F 120.2 . .
C229 C228 C227 117.0(11) . .
C229 C228 H22G 121.5 . .
C227 C228 H22G 121.5 . .
C228 C229 C230 116.6(12) . .
C228 C229 H22H 121.7 . .
C230 C229 H22H 121.7 . .
C229 C230 C225 116.6(11) . .
C229 C230 H23B 121.7 . .
C225 C230 H23B 121.7 . .
C22' C21' C202 118.1(9) . .
C22' C21' C26' 118.0(10) . .
C202 C21' C26' 119.5(9) . .
C23' C22' C21' 119.0(12) . .
C23' C22' O22 112.2(12) . .
C21' C22' O22 111.6(11) . .
C24' C23' C22' 115.7(12) . .
C24' C23' H23C 122.1 . .
C22' C23' H23C 122.1 . .
C23' C24' C25' 118.1(12) . .
C23' C24' H24B 121.0 . .
C25' C24' H24B 121.0 . .
C30' C25' C24' 115.9(11) . .
C30' C25' C26' 122.1(10) . .
C24' C25' C26' 115.1(11) . .
C27' C26' C25' 115.6(10) . .
C27' C26' C21' 124.8(9) . .
C25' C26' C21' 119.5(9) . .
C28' C27' C26' 123.0(11) . .
C28' C27' H27A 118.5 . .
C26' C27' H27A 118.5 . .
C29' C28' C27' 116.3(12) . .
C29' C28' H28A 121.9 . .
C27' C28' H28A 121.9 . .
C28' C29' C30' 118.4(11) . .
C28' C29' H29A 120.8 . .
C30' C29' H29A 120.8 . .
C25' C30' C29' 116.7(11) . .
C25' C30' H30A 121.6 . .
C29' C30' H30A 121.6 . .
C236 C231 C232 119.4(9) . .
C236 C231 C237 120.2(9) . .
C232 C231 C237 120.1(9) . .
C233 C232 C231 121.0(9) . .
C233 C232 H23D 119.5 . .
C231 C232 H23D 119.5 . .
C232 C233 C234 120.5(9) . .
C232 C233 C200 119.0(8) . .
C234 C233 C200 120.4(8) . .
C233 C234 C235 119.4(8) . .
C233 C234 H23E 120.3 . .
C235 C234 H23E 120.3 . .
C236 C235 C238 118.5(8) . .
C236 C235 C234 118.3(8) . .
C238 C235 C234 122.9(9) . .
C231 C236 C235 121.2(9) . .
C231 C236 H23F 119.4 . .
C235 C236 H23F 119.4 . .
O23 C237 N22 116.5(9) . .
O23 C237 C231 128.0(9) . .
N22 C237 C231 115.5(9) . .
O24 C238 N24 119.7(10) . .
O24 C238 C235 121.7(9) . .
N24 C238 C235 118.2(9) . .
C303 N31 C301 115.9(10) . .
C303 N31 C302 123.1(10) . .
C301 N31 C302 120.9(10) . .
O31 C301 N31 116.4(10) . .
C305 N32 C304 123.3(14) . .
C305 N32 C306 124.3(14) . .
C304 N32 C306 112.3(14) . .
O32 C304 N32 152.1(18) . .
C307 N33 C308 164(2) . .
C307 N33 C309 100.0(19) . .
C308 N33 C309 95.3(15) . .
O33 C307 N33 161(3) . .
C313 N35 C314 124.4(11) . .
C313 N35 C315 120.2(11) . .
C314 N35 C315 115.4(10) . .
O35 C313 N35 123.9(13) . .
C310 N34 C311 121.2(11) . .
C310 N34 C312 125.9(12) . .
C311 N34 C312 108.1(10) . .
C310 O34 O34 121.7(15) . 3_656
N34 C310 O34 109.9(13) . .
C318 N36 C317 124.8(13) . .
C318 N36 C316 123.7(15) . .
C317 N36 C316 108.3(10) . .
O36 C318 N36 136(2) . .
C321 N37 C321 75.1(13) . 2_675
C321 N37 C319 113.6(10) . .
C321 N37 C319 136.7(16) 2_675 .
C321 N37 C319 136.7(16) . 2_675
C321 N37 C319 113.6(10) 2_675 2_675
C319 N37 C319 89(2) . 2_675
C321 N37 C320 39.5(11) . 2_675
C321 N37 C320 114.5(11) 2_675 2_675
C319 N37 C320 84.7(13) . 2_675
C319 N37 C320 114.4(11) 2_675 2_675
C321 N37 C320 114.5(11) . .
C321 N37 C320 39.5(11) 2_675 .
C319 N37 C320 114.4(11) . .
C319 N37 C320 84.7(13) 2_675 .
C320 N37 C320 154.0(17) 2_675 .
C321 O37 C321 83.8(15) . 2_675
C321 C320 N37 68.5(13) 2_675 .
C321 C320 C319 105(2) 2_675 2_675
N37 C320 C319 47.6(9) . 2_675
C320 C321 O37 172.5(18) 2_675 .
C320 C321 N37 72.0(12) 2_675 .
O37 C321 N37 100.5(12) . .
C320 C321 C321 124.5(12) 2_675 2_675
O37 C321 C321 48.1(7) . 2_675
N37 C321 C321 52.5(7) . 2_675
N37 C319 C320 47.7(6) . 2_675
C401 O401 C401 118(5) 4_576 .

loop_
_geom_bond_atom_site_label_1
_geom_bond_atom_site_label_2
_geom_bond_distance
_geom_bond_site_symmetry_2
Ce1 O13 2.143(7) 18_556
Ce1 O11 2.195(6) .
Ce1 O21 2.196(6) .
Ce1 O17 2.376(5) 18_556
Ce1 O15 2.422(5) .
Ce1 O23 2.467(5) .
Ce1 N21 2.579(8) .
Ce1 N11 2.587(7) .
Ce1 N15 2.608(7) 18_556
Ce2 O22 2.158(6) 4_576
Ce2 O12 2.218(6) .
Ce2 O14 2.221(7) 19_564
Ce2 O16 2.350(6) .
Ce2 O24 2.404(6) 4_576
Ce2 O18 2.469(5) 19_564
Ce2 N13 2.513(7) .
Ce2 N23 2.614(7) 4_576
Ce2 N17 2.668(8) 19_564
O11 C112 1.263(8) .
N11 C101 1.246(9) .
N11 N12 1.379(9) .
O12 C122 1.288(9) .
N12 C157 1.296(10) .
N12 H12A 0.8600 .
O13 C132 1.331(9) .
O13 Ce1 2.143(6) 19_564
N13 C102 1.236(10) .
N13 N14 1.369(9) .
N14 C158 1.280(11) .
N14 H14A 0.8600 .
O15 C157 1.210(10) .
N15 C103 1.310(10) .
N15 N16 1.390(9) .
N15 Ce1 2.608(7) 19_564
O16 C158 1.212(9) .
N16 C167 1.284(10) .
N16 H16A 0.8600 .
O17 C167 1.249(9) .
O17 Ce1 2.376(5) 19_564
O18 C168 1.219(10) .
O18 Ce2 2.469(5) 18_556
N18 C168 1.352(11) .
N18 N17 1.373(9) .
N18 H18A 0.8600 .
C100 C165 1.484(11) .
C100 C155 1.507(11) .
C100 H10A 0.9700 .
C100 H10B 0.9700 .
C101 C111 1.430(10) .
C101 H10C 0.9300 .
C102 C121 1.381(12) .
C102 H10D 0.9300 .
C103 C131 1.411(11) .
C103 H10E 0.9300 .
C111 C112 1.357(7) .
C111 C116 1.378(10) .
C112 C113 1.394(7) .
C113 C114 1.364(8) .
C113 H11A 0.9300 .
C114 C115 1.400(8) .
C114 H11B 0.9300 .
C115 C116 1.391(7) .
C115 C120 1.413(11) .
C116 C117 1.389(8) .
C117 C118 1.371(8) .
C117 H11C 0.9300 .
C118 C119 1.404(8) .
C118 H11D 0.9300 .
C119 C120 1.382(8) .
C119 H11E 0.9300 .
C120 H12B 0.9300 .
C121 C126 1.365(11) .
C121 C122 1.378(8) .
C122 C123 1.397(8) .
C123 C124 1.389(8) .
C123 H12C 0.9300 .
C124 C125 1.381(8) .
C124 H12D 0.9300 .
C125 C130 1.331(14) .
C125 C126 1.378(8) .
C126 C127 1.384(8) .
C127 C128 1.398(8) .
C127 H12E 0.9300 .
C128 C129 1.394(9) .
C128 H12F 0.9300 .
C129 C130 1.386(9) .
C129 H12G 0.9300 .
C130 H13A 0.9300 .
C131 C136 1.320(10) .
C131 C132 1.405(7) .
C132 C133 1.399(7) .
C133 C134 1.373(8) .
C133 H13B 0.9300 .
C134 C135 1.394(8) .
C134 H13C 0.9300 .
C135 C140 1.346(13) .
C135 C136 1.389(8) .
C136 C137 1.378(7) .
C137 C138 1.377(8) .
C137 H13D 0.9300 .
C138 C139 1.406(8) .
C138 H13E 0.9300 .
C139 C140 1.390(8) .
C139 H13F 0.9300 .
C140 H14B 0.9300 .
C151 C152 1.365(11) .
C151 C156 1.429(11) .
C151 C157 1.438(12) .
C152 C153 1.361(11) .
C152 H15B 0.9300 .
C153 C154 1.373(11) .
C153 C158 1.506(13) .
C154 C155 1.342(11) .
C154 H15C 0.9300 .
C155 C156 1.351(10) .
C156 H15D 0.9300 .
C161 C162 1.353(11) .
C161 C166 1.404(11) .
C161 C167 1.451(12) .
C162 C163 1.371(11) .
C162 H16B 0.9300 .
C163 C168 1.397(12) .
C163 C164 1.399(11) .
C164 C165 1.353(11) .
C164 H16C 0.9300 .
C165 C166 1.372(11) .
C166 H16D 0.9300 .
O14 C42' 1.218(13) .
O14 C142 1.497(12) .
O14 Ce2 2.221(7) 18_556
N17 C104 1.257(10) .
N17 Ce2 2.668(8) 18_556
C104 C141 1.190(12) .
C104 C41' 1.584(14) .
C104 H10F 0.9601 .
C141 C142 1.395(9) .
C141 C146 1.399(8) .
C142 C143 1.406(9) .
C143 C144 1.373(8) .
C143 H14C 0.9300 .
C144 C145 1.393(8) .
C144 H14D 0.9300 .
C145 C146 1.384(9) .
C145 C150 1.401(9) .
C146 C147 1.393(8) .
C147 C148 1.385(9) .
C147 H14E 0.9300 .
C148 C149 1.385(9) .
C148 H14F 0.9300 .
C149 C150 1.369(9) .
C149 H14G 0.9300 .
C150 H15E 0.9300 .
C41' C46' 1.391(8) .
C41' C42' 1.397(9) .
C42' C43' 1.396(9) .
C43' C44' 1.378(9) .
C43' H43A 0.9300 .
C44' C45' 1.395(9) .
C44' H44A 0.9300 .
C45' C46' 1.392(9) .
C45' C50' 1.401(9) .
C46' C47' 1.390(9) .
C47' C48' 1.388(9) .
C47' H47A 0.9300 .
C48' C49' 1.380(9) .
C48' H48A 0.9300 .
C49' C50' 1.396(9) .
C49' H49A 0.9300 .
C50' H50A 0.9300 .
O21 C212 1.214(12) .
O21 C12' 1.459(13) .
O22 C222 1.329(11) .
O22 C22' 1.439(16) .
O22 Ce2 2.158(6) 4_576
O23 C237 1.195(9) .
O24 C238 1.165(10) .
O24 Ce2 2.404(6) 4_576
N21 C201 1.251(11) .
N21 N22 1.366(9) .
N22 C237 1.390(11) .
N22 H22A 0.8600 .
N23 C202 1.284(11) .
N23 N24 1.384(9) .
N23 Ce2 2.614(7) 4_576
N24 C238 1.317(11) .
N24 H24A 0.8600 .
C200 C233 1.481(10) .
C200 C233 1.481(10) 4_576
C200 H20A 0.9700 .
C200 H20B 0.9700 .
C201 C11' 1.263(12) .
C201 C211 1.479(13) .
C201 H20C 0.9300 .
C202 C21' 1.393(14) .
C202 C221 1.423(15) .
C202 H20E 0.9596 .
C211 C212 1.393(9) .
C211 C216 1.408(8) .
C212 C213 1.398(9) .
C213 C214 1.402(9) .
C213 H21A 0.9300 .
C214 C215 1.395(9) .
C214 H21B 0.9300 .
C215 C220 1.391(9) .
C215 C216 1.404(8) .
C216 C217 1.400(9) .
C217 C218 1.399(9) .
C217 H21C 0.9300 .
C218 C219 1.395(9) .
C218 H21D 0.9300 .
C219 C220 1.393(9) .
C219 H21E 0.9300 .
C220 H22B 0.9300 .
C11' C12' 1.393(9) .
C11' C16' 1.403(9) .
C12' C13' 1.400(9) .
C13' C14' 1.402(9) .
C13' H13G 0.9300 .
C14' C15' 1.397(9) .
C14' H14H 0.9300 .
C15' C20' 1.392(9) .
C15' C16' 1.399(8) .
C16' C17' 1.399(9) .
C17' C18' 1.397(9) .
C17' H17B 0.9300 .
C18' C19' 1.398(9) .
C18' H18B 0.9300 .
C19' C20' 1.390(9) .
C19' H19A 0.9300 .
C20' H20F 0.9300 .
C221 C222 1.392(9) .
C221 C226 1.409(9) .
C222 C223 1.391(8) .
C223 C224 1.381(9) .
C223 H22C 0.9300 .
C224 C225 1.404(8) .
C224 H22D 0.9300 .
C225 C230 1.397(9) .
C225 C226 1.402(8) .
C226 C227 1.400(8) .
C227 C228 1.392(9) .
C227 H22F 0.9300 .
C228 C229 1.388(9) .
C228 H22G 0.9300 .
C229 C230 1.390(9) .
C229 H22H 0.9300 .
C230 H23B 0.9300 .
C21' C22' 1.391(9) .
C21' C26' 1.412(9) .
C22' C23' 1.391(9) .
C23' C24' 1.381(9) .
C23' H23C 0.9300 .
C24' C25' 1.397(9) .
C24' H24B 0.9300 .
C25' C30' 1.394(9) .
C25' C26' 1.400(8) .
C26' C27' 1.397(9) .
C27' C28' 1.395(9) .
C27' H27A 0.9300 .
C28' C29' 1.381(9) .
C28' H28A 0.9300 .
C29' C30' 1.397(9) .
C29' H29A 0.9300 .
C30' H30A 0.9300 .
C231 C236 1.346(11) .
C231 C232 1.406(11) .
C231 C237 1.408(12) .
C232 C233 1.329(11) .
C232 H23D 0.9300 .
C233 C234 1.361(11) .
C234 C235 1.436(11) .
C234 H23E 0.9300 .
C235 C236 1.363(11) .
C235 C238 1.425(12) .
C236 H23F 0.9300 .
O31 C301 1.303(12) .
N31 C303 1.337(12) .
N31 C301 1.367(13) .
N31 C302 1.503(14) .
O32 C304 1.23(2) .
N32 C305 1.398(19) .
N32 C304 1.41(2) .
N32 C306 1.49(2) .
O33 C307 0.80(3) .
N33 C307 1.22(3) .
N33 C308 1.79(3) .
N33 C309 1.87(3) .
O35 C313 1.142(13) .
N35 C313 1.365(13) .
N35 C314 1.442(14) .
N35 C315 1.483(14) .
N34 C310 1.313(14) .
N34 C311 1.535(15) .
N34 C312 1.539(14) .
O34 C310 1.320(15) .
O34 O34 1.46(3) 3_656
O402 C402 1.59(3) .
C317 N36 1.530(16) .
N36 C318 1.301(15) .
N36 C316 1.543(15) .
C318 O36 1.171(16) .
N37 C321 1.464(14) .
N37 C321 1.464(14) 2_675
N37 C319 1.494(14) .
N37 C319 1.494(15) 2_675
N37 C320 1.496(14) 2_675
N37 C320 1.496(14) .
O37 C321 1.335(15) .
O37 C321 1.335(15) 2_675
C320 C321 1.00(3) 2_675
C320 C319 2.01(3) 2_675
C321 C320 1.00(3) 2_675
C321 C321 1.78(3) 2_675
C319 C320 2.01(3) 2_675
O401 C401 1.60(5) 4_576
O401 C401 1.60(5) .
